data_4321835
loop_
_publ_author_name
'No\"elle Ehlinger'
'W. Robert Scheidt'

_publ_section_title
;
 Structure and Apparent Reactivity of the \p-Cation Radical Derivatives of
 Zinc and Copper 5,10,15,20-Tetra(2,6-dichlorophenyl)porphyrinate
;
_journal_name_full 'Inorganic Chemistry'
_journal_page_first 1316
_journal_page_last 1321
_journal_paper_doi 10.1021/ic981041n
_journal_volume 38
_journal_year 1999
_chemical_formula_sum 'C57 H56 Cl11 N4 O4 Zn'
_chemical_formula_weight 1316.38
_chemical_name_systematic
;
 ?
;
_space_group_IT_number 9
_symmetry_cell_setting monoclinic
_symmetry_space_group_name_Hall 'C -2yc'
_symmetry_space_group_name_H-M 'C 1 c 1'
_atom_sites_solution_hydrogens geom
_atom_sites_solution_primary direct
_atom_sites_solution_secondary difmap
_audit_creation_method SHELXL-97
_cell_angle_alpha 90.00
_cell_angle_beta 98.281(13)
_cell_angle_gamma 90.00
_cell_formula_units_Z 4
_cell_length_a 12.516(2)
_cell_length_b 21.327(3)
_cell_length_c 22.764(3)
_cell_measurement_temperature 130(2)
_cell_volume 6013.0(15)
_computing_cell_refinement MADNES
_computing_data_collection MADNES
_computing_data_reduction 'MADNES (Messerschmitt & Pflugrath, 1987)'
_computing_molecular_graphics 'ORTEPIII (Burnett, Johnson, 1996)'
_computing_publication_material SHELXL-97
_computing_structure_refinement 'SHELXL-97 (Sheldrick, 1997)'
_computing_structure_solution 'SHELXS-97 (Sheldrick, 1990)'
_diffrn_ambient_temperature 130(2)
_diffrn_measured_fraction_theta_full 0.432
_diffrn_measured_fraction_theta_max 0.432
_diffrn_measurement_device_type 'Enraf-Nonius FAST area-detector'
_diffrn_measurement_method 'ellipsoid-mask fitting'
_diffrn_radiation_monochromator graphite
_diffrn_radiation_source 'rotating anode'
_diffrn_radiation_type MoK\a
_diffrn_radiation_wavelength 0.71073
_diffrn_reflns_av_R_equivalents 0.1003
_diffrn_reflns_av_sigmaI/netI 0.0698
_diffrn_reflns_limit_h_max 16
_diffrn_reflns_limit_h_min -16
_diffrn_reflns_limit_k_max 28
_diffrn_reflns_limit_k_min -29
_diffrn_reflns_limit_l_max 27
_diffrn_reflns_limit_l_min -30
_diffrn_reflns_number 19947
_diffrn_reflns_theta_full 29.48
_diffrn_reflns_theta_max 29.48
_diffrn_reflns_theta_min 2.20
_diffrn_standards_decay_% 'no measurable crystal decay'
_exptl_absorpt_coefficient_mu 0.946
_exptl_absorpt_correction_type none
_exptl_crystal_colour purple
_exptl_crystal_density_diffrn 1.455
_exptl_crystal_density_meas ?
_exptl_crystal_density_method 'not measured'
_exptl_crystal_description plate
_exptl_crystal_F_000 2700
_exptl_crystal_size_max 0.43
_exptl_crystal_size_mid 0.30
_exptl_crystal_size_min 0.17
_refine_diff_density_max 0.908
_refine_diff_density_min -0.634
_refine_diff_density_rms 0.119
_refine_ls_abs_structure_details 'Flack H D (1983), Acta Cryst. A39, 876-881'
_refine_ls_abs_structure_Flack 0.31(2)
_refine_ls_extinction_method none
_refine_ls_goodness_of_fit_ref 1.053
_refine_ls_hydrogen_treatment mixed
_refine_ls_matrix_type full
_refine_ls_number_parameters 751
_refine_ls_number_reflns 10675
_refine_ls_number_restraints 207
_refine_ls_restrained_S_all 1.102
_refine_ls_R_factor_all 0.0980
_refine_ls_R_factor_gt 0.0742
_refine_ls_shift/su_max 0.062
_refine_ls_shift/su_mean 0.005
_refine_ls_structure_factor_coef Fsqd
_refine_ls_weighting_details 'w=1/[\s^2^(Fo^2^)+(0.0976P)^2^+36.5316P] where P=(Fo^2^+2Fc^2^)/3'
_refine_ls_weighting_scheme calc
_refine_ls_wR_factor_gt 0.1834
_refine_ls_wR_factor_ref 0.2033
_reflns_number_gt 8456
_reflns_number_total 10675
_reflns_threshold_expression >2sigma(I)
_cod_data_source_file ic981041n_1.cif
_cod_data_source_block sd:ZnTCl2PPOClO3
_cod_depositor_comments
;
The following automatic conversions were performed:

'_exptl_crystal_density_meas' value 'not measured' was changed to '?'
- the value is perceived as not measured.

Automatic conversion script
Id: cif_fix_values 3008 2015-01-20 13:52:24Z robertas 

The following automatic conversions were performed:

'_refine_ls_weighting_scheme' value 'calc
w=1/[\s^2^(Fo^2^)+(0.0976P)^2^+36.5316P] where P=(Fo^2^+2Fc^2^)/3'
was changed to 'calc'. New tag '_refine_ls_weighting_details' was
created. The value of the new tag was set to
'w=1/[\s^2^(Fo^2^)+(0.0976P)^2^+36.5316P] where P=(Fo^2^+2Fc^2^)/3'.

Automatic conversion script
Id: cif_fix_values 3143 2015-03-26 13:38:13Z robertas 
;
_cod_original_cell_volume 6012.8(16)
_cod_database_code 4321835

loop_
_symmetry_equiv_pos_as_xyz
'x, y, z'
'x, -y, z+1/2'
'x+1/2, y+1/2, z'
'x+1/2, -y+1/2, z+1/2'

loop_
_atom_site_label
_atom_site_type_symbol
_atom_site_fract_x
_atom_site_fract_y
_atom_site_fract_z
_atom_site_U_iso_or_equiv
_atom_site_adp_type
_atom_site_occupancy
_atom_site_calc_flag
_atom_site_refinement_flags
_atom_site_disorder_assembly
_atom_site_disorder_group
Zn1 Zn 0.10638(6) 0.42156(3) 0.45671(4) 0.02071(18) Uani 1 d . . .
Cl1 Cl 0.0003(3) 0.35216(15) 0.21573(14) 0.0691(9) Uani 1 d . . .
Cl2 Cl -0.12543(19) 0.20957(10) 0.38911(11) 0.0385(5) Uani 1 d . . .
Cl3 Cl 0.35288(19) 0.20710(10) 0.53017(12) 0.0391(5) Uani 1 d . . .
Cl4 Cl 0.1191(2) 0.44466(13) 0.70378(12) 0.0538(6) Uani 1 d . . .
Cl5 Cl 0.3626(3) 0.59702(13) 0.58517(14) 0.0620(8) Uani 1 d . . .
Cl6 Cl 0.50576(16) 0.39129(10) 0.40173(12) 0.0404(5) Uani 1 d . . .
Cl7 Cl -0.30198(18) 0.43246(11) 0.54040(14) 0.0481(6) Uani 1 d . . .
Cl8 Cl -0.1829(2) 0.60427(11) 0.38764(15) 0.0564(7) Uani 1 d . . .
N1 N -0.0512(5) 0.4082(3) 0.4116(3) 0.0218(13) Uani 1 d . . .
N2 N 0.1530(5) 0.3430(3) 0.4122(3) 0.0224(13) Uani 1 d . . .
N3 N 0.2441(5) 0.4122(3) 0.5185(3) 0.0228(13) Uani 1 d . . .
N4 N 0.0401(5) 0.4767(3) 0.5169(3) 0.0213(12) Uani 1 d . . .
C(A1 C -0.1404(6) 0.4440(3) 0.4183(4) 0.0267(16) Uani 1 d . . .
C(A2 C -0.0821(6) 0.3677(3) 0.3648(4) 0.0234(15) Uani 1 d . . .
C(A3 C 0.0950(6) 0.3118(3) 0.3656(3) 0.0223(14) Uani 1 d . . .
C(A4 C 0.2537(6) 0.3168(3) 0.4200(4) 0.0268(16) Uani 1 d . . .
C(A5 C 0.3305(5) 0.3757(3) 0.5130(4) 0.0230(15) Uani 1 d . . .
C(A6 C 0.2706(6) 0.4470(3) 0.5700(3) 0.0243(15) Uani 1 d . . .
C(A7 C 0.0954(6) 0.5053(3) 0.5663(3) 0.0243(15) Uani 1 d . . .
C(A8 C -0.0621(6) 0.5030(3) 0.5098(4) 0.0236(15) Uani 1 d . . .
C(B1 C -0.2305(6) 0.4262(4) 0.3737(4) 0.0300(17) Uani 1 d . . .
H(B1 H -0.3009 0.4439 0.3682 0.036 Uiso 1 calc R . .
C(B2 C -0.1938(7) 0.3791(4) 0.3413(4) 0.033(2) Uani 1 d . . .
H(B2 H -0.2345 0.3577 0.3089 0.040 Uiso 1 calc R . .
C(B3 C 0.1631(6) 0.2658(3) 0.3414(4) 0.0287(17) Uani 1 d . . .
H(B3 H 0.1420 0.2383 0.3089 0.034 Uiso 1 calc R . .
C(B4 C 0.2617(7) 0.2697(4) 0.3739(4) 0.0301(17) Uani 1 d . . .
H(B4 H 0.3241 0.2465 0.3682 0.036 Uiso 1 calc R . .
C(B5 C 0.4161(6) 0.3848(4) 0.5625(4) 0.0279(17) Uani 1 d . . .
H(B5 H 0.4837 0.3638 0.5692 0.034 Uiso 1 calc R . .
C(B6 C 0.3787(6) 0.4305(4) 0.5978(4) 0.0307(17) Uani 1 d . . .
H(B6 H 0.4165 0.4477 0.6334 0.037 Uiso 1 calc R . .
C(B7 C 0.0272(7) 0.5502(3) 0.5907(4) 0.0300(17) Uani 1 d . . .
H(B7 H 0.0476 0.5764 0.6242 0.036 Uiso 1 calc R . .
C(B8 C -0.0708(6) 0.5481(4) 0.5571(4) 0.0275(16) Uani 1 d . . .
H(B8 H -0.1330 0.5714 0.5631 0.033 Uiso 1 calc R . .
C(M1 C -0.0160(6) 0.3219(3) 0.3442(3) 0.0225(14) Uani 1 d . . .
C(M2 C 0.3366(6) 0.3318(3) 0.4657(4) 0.0241(15) Uani 1 d . . .
C(M3 C 0.2024(7) 0.4899(3) 0.5921(4) 0.0278(16) Uani 1 d . . .
C(M4 C -0.1457(6) 0.4886(3) 0.4642(4) 0.0289(17) Uani 1 d . . .
C1 C -0.0679(6) 0.2773(4) 0.2981(4) 0.0256(15) Uani 1 d . . .
C2 C -0.0651(9) 0.2868(4) 0.2366(4) 0.043(2) Uani 1 d . . .
C3 C -0.1150(8) 0.2441(5) 0.1944(4) 0.048(2) Uani 1 d . . .
H3 H -0.1137 0.2511 0.1533 0.057 Uiso 1 calc R . .
C4 C -0.1660(8) 0.1918(5) 0.2131(5) 0.045(2) Uani 1 d . . .
H4 H -0.1997 0.1631 0.1843 0.054 Uiso 1 calc R . .
C5 C -0.1693(7) 0.1800(4) 0.2719(5) 0.040(2) Uani 1 d . . .
H5 H -0.2038 0.1434 0.2839 0.048 Uiso 1 calc R . .
C6 C -0.1210(6) 0.2227(4) 0.3138(4) 0.0287(17) Uani 1 d . . .
C7 C 0.4418(6) 0.2961(3) 0.4673(4) 0.0271(16) Uani 1 d . . .
C8 C 0.4556(7) 0.2369(3) 0.4942(4) 0.0334(18) Uani 1 d . . .
C9 C 0.5511(7) 0.2030(4) 0.4943(4) 0.038(2) Uani 1 d . . .
H9 H 0.5609 0.1639 0.5144 0.046 Uiso 1 calc R . .
C10 C 0.6317(7) 0.2273(4) 0.4647(5) 0.043(2) Uani 1 d . . .
H10 H 0.6949 0.2034 0.4622 0.052 Uiso 1 calc R . .
C11 C 0.6202(7) 0.2861(4) 0.4388(4) 0.037(2) Uani 1 d . . .
H11 H 0.6779 0.3038 0.4214 0.045 Uiso 1 calc R . .
C12 C 0.5254(6) 0.3191(3) 0.4382(4) 0.0288(16) Uani 1 d . . .
C13 C 0.2431(7) 0.5234(4) 0.6492(4) 0.0321(17) Uani 1 d . . .
C14 C 0.2071(8) 0.5074(4) 0.7022(4) 0.037(2) Uani 1 d . . .
C15 C 0.2390(10) 0.5418(6) 0.7543(5) 0.055(3) Uani 1 d . . .
H15 H 0.2123 0.5306 0.7899 0.066 Uiso 1 calc R . .
C16 C 0.3089(9) 0.5915(5) 0.7539(5) 0.051(3) Uani 1 d . . .
H16 H 0.3307 0.6143 0.7895 0.061 Uiso 1 calc R . .
C17 C 0.3476(10) 0.6086(5) 0.7026(6) 0.059(3) Uani 1 d . . .
H17 H 0.3956 0.6431 0.7025 0.071 Uiso 1 calc R . .
C18 C 0.3150(8) 0.5744(5) 0.6506(4) 0.042(2) Uani 1 d . . .
C19 C -0.2522(7) 0.5218(3) 0.4643(4) 0.0310(17) Uani 1 d . . .
C20 C -0.3303(6) 0.4995(4) 0.4971(4) 0.0311(18) Uani 1 d . . .
C21 C -0.4282(7) 0.5293(4) 0.4977(5) 0.040(2) Uani 1 d . . .
H21 H -0.4786 0.5135 0.5214 0.048 Uiso 1 calc R . .
C22 C -0.4520(8) 0.5826(4) 0.4633(6) 0.047(2) Uani 1 d . . .
H22 H -0.5204 0.6024 0.4616 0.057 Uiso 1 calc R . .
C23 C -0.3733(9) 0.6070(4) 0.4310(6) 0.055(3) Uani 1 d . . .
H23 H -0.3876 0.6448 0.4092 0.066 Uiso 1 calc R . .
C24 C -0.2756(7) 0.5767(4) 0.4305(5) 0.0356(19) Uani 1 d . . .
C81 C 0.1796(14) 0.2460(10) 0.1513(15) 0.155(12) Uani 1 d DU . .
H81A H 0.1100 0.2264 0.1547 0.232 Uiso 1 calc . . .
H81B H 0.1673 0.2858 0.1298 0.232 Uiso 1 calc . . .
H81C H 0.2189 0.2539 0.1910 0.232 Uiso 1 calc . . .
C82 C 0.2437(11) 0.2036(8) 0.1184(7) 0.088(5) Uani 1 d DU . .
H82A H 0.2006 0.1953 0.0792 0.106 Uiso 1 calc . . .
H82B H 0.2511 0.1632 0.1400 0.106 Uiso 1 calc . . .
C83 C 0.3554(10) 0.2232(7) 0.1076(7) 0.080(4) Uani 1 d DU . .
C84 C 0.4292(15) 0.1738(9) 0.0879(13) 0.071(6) Uani 0.50(3) d PDU . .
H84A H 0.4367 0.1400 0.1179 0.085 Uiso 0.50 calc P . .
H84B H 0.3924 0.1555 0.0504 0.085 Uiso 0.50 calc P . .
C85 C 0.3948(17) 0.2029(17) 0.0509(9) 0.087(9) Uani 0.50(3) d PDU . .
H85A H 0.3827 0.1571 0.0470 0.105 Uiso 0.50 calc P . .
H85B H 0.3470 0.2229 0.0177 0.105 Uiso 0.50 calc P . .
C86 C 0.5078(19) 0.215(2) 0.0408(11) 0.102(14) Uani 0.50(3) d PDU . .
H86A H 0.5087 0.2570 0.0225 0.122 Uiso 0.50 calc P . .
H86B H 0.5239 0.1844 0.0105 0.122 Uiso 0.50 calc P . .
C87 C 0.600(2) 0.213(2) 0.0900(16) 0.109(15) Uani 0.50(3) d PDU . .
H87A H 0.6674 0.2212 0.0741 0.163 Uiso 0.50 calc P . .
H87B H 0.6039 0.1711 0.1084 0.163 Uiso 0.50 calc P . .
H87C H 0.5897 0.2444 0.1198 0.163 Uiso 0.50 calc P . .
C88 C 0.5408(17) 0.1931(11) 0.0780(16) 0.083(10) Uani 0.50(3) d PDU . .
H88A H 0.5777 0.2108 0.1157 0.100 Uiso 0.50 calc P . .
H88B H 0.5804 0.1546 0.0700 0.100 Uiso 0.50 calc P . .
C89 C 0.553(3) 0.239(2) 0.030(2) 0.125(18) Uani 0.50(3) d PDU . .
H89A H 0.6299 0.2499 0.0313 0.187 Uiso 0.50 calc P . .
H89B H 0.5119 0.2770 0.0353 0.187 Uiso 0.50 calc P . .
H89C H 0.5268 0.2204 -0.0089 0.187 Uiso 0.50 calc P . .
C90 C 0.6899(15) 0.3809(10) 0.1447(10) 0.121(6) Uani 1 d DU . .
H90A H 0.7504 0.3597 0.1301 0.181 Uiso 1 calc . . .
H90B H 0.6346 0.3913 0.1111 0.181 Uiso 1 calc . . .
H90C H 0.6589 0.3532 0.1721 0.181 Uiso 1 calc . . .
C91 C 0.7303(18) 0.4413(9) 0.1772(9) 0.142(9) Uani 1 d DU . .
H91A H 0.7644 0.4685 0.1499 0.171 Uiso 1 calc . . .
H91B H 0.7859 0.4307 0.2112 0.171 Uiso 1 calc . . .
C92 C 0.6376(13) 0.4775(7) 0.2000(8) 0.123(7) Uani 1 d DU . .
H92A H 0.6049 0.4516 0.2287 0.148 Uiso 1 calc . . .
H92B H 0.5809 0.4880 0.1665 0.148 Uiso 1 calc . . .
C93 C 0.6863(16) 0.5386(9) 0.2304(10) 0.136(7) Uani 1 d DU . .
H93A H 0.7369 0.5275 0.2665 0.164 Uiso 1 calc . . .
H93B H 0.7277 0.5611 0.2030 0.164 Uiso 1 calc . . .
C94 C 0.5983(17) 0.5819(11) 0.2476(12) 0.178(12) Uani 1 d DU . .
H94A H 0.5570 0.6007 0.2115 0.213 Uiso 1 calc . . .
H94B H 0.6313 0.6162 0.2734 0.213 Uiso 1 calc . . .
C95 C 0.5212(18) 0.5425(17) 0.2813(14) 0.198(14) Uani 1 d DU . .
H95A H 0.4639 0.5695 0.2922 0.296 Uiso 1 calc . . .
H95B H 0.5623 0.5246 0.3173 0.296 Uiso 1 calc . . .
H95C H 0.4891 0.5085 0.2556 0.296 Uiso 1 calc . . .
Cl10 Cl 0.5635(3) 0.27136(17) 0.2776(2) 0.0907(14) Uani 1 d . . .
Cl11 Cl 0.4218(3) 0.1626(2) 0.2681(2) 0.0879(12) Uani 1 d . . .
C100 C 0.5463(13) 0.1925(7) 0.2976(9) 0.094(6) Uani 1 d . . .
H(1A H 0.6036 0.1668 0.2838 0.113 Uiso 1 calc . . .
H(1B H 0.5546 0.1894 0.3414 0.113 Uiso 1 calc . . .
Cl20 Cl 0.1941(2) 0.54888(9) 0.40600(10) 0.0448(6) Uani 1 d DU . .
O(1 O 0.1573(6) 0.4849(2) 0.3964(3) 0.0401(16) Uani 1 d DU . .
O(2 O 0.2286(15) 0.5734(7) 0.3555(6) 0.068(5) Uani 0.625(14) d PDU . .
O(3 O 0.2490(14) 0.5626(7) 0.4592(5) 0.090(6) Uani 0.625(14) d PDU . .
O(4 O 0.0830(10) 0.5797(6) 0.4052(9) 0.096(5) Uani 0.625(14) d PDU . .
O(5 O 0.162(2) 0.5756(7) 0.4559(9) 0.081(5) Uani 0.375(14) d PDU . .
O(6 O 0.3125(10) 0.5377(11) 0.4223(13) 0.117(10) Uani 0.375(14) d PDU . .
O(7 O 0.181(2) 0.5837(9) 0.3553(7) 0.067(6) Uani 0.375(14) d PDU . .

loop_
_atom_site_aniso_label
_atom_site_aniso_U_11
_atom_site_aniso_U_22
_atom_site_aniso_U_33
_atom_site_aniso_U_23
_atom_site_aniso_U_13
_atom_site_aniso_U_12
Zn1 0.0243(3) 0.0169(3) 0.0218(4) -0.0021(4) 0.0063(3) 0.0004(3)
Cl1 0.109(3) 0.0595(16) 0.0430(15) 0.0123(13) 0.0262(16) -0.0255(17)
Cl2 0.0455(11) 0.0327(10) 0.0404(12) 0.0056(9) 0.0163(10) -0.0083(9)
Cl3 0.0460(12) 0.0307(9) 0.0459(13) 0.0114(9) 0.0245(10) 0.0071(9)
Cl4 0.0736(17) 0.0535(13) 0.0367(13) 0.0178(11) 0.0160(12) -0.0031(13)
Cl5 0.0832(19) 0.0512(14) 0.0557(17) -0.0100(13) 0.0239(15) -0.0318(14)
Cl6 0.0326(9) 0.0323(9) 0.0580(14) 0.0181(10) 0.0127(10) 0.0031(8)
Cl7 0.0384(11) 0.0474(12) 0.0625(16) 0.0212(11) 0.0210(11) 0.0058(9)
Cl8 0.0607(15) 0.0380(11) 0.080(2) 0.0259(13) 0.0422(14) 0.0176(11)
N1 0.018(3) 0.019(3) 0.028(3) 0.000(2) 0.003(2) 0.000(2)
N2 0.029(3) 0.016(2) 0.024(3) -0.003(2) 0.007(3) 0.000(2)
N3 0.022(3) 0.019(3) 0.027(3) 0.001(2) 0.004(3) 0.000(2)
N4 0.024(3) 0.022(3) 0.021(3) 0.002(2) 0.011(2) 0.003(2)
C(A1 0.032(4) 0.019(3) 0.031(4) -0.001(3) 0.008(3) 0.000(3)
C(A2 0.022(3) 0.023(3) 0.026(4) 0.000(3) 0.007(3) -0.001(3)
C(A3 0.029(3) 0.017(3) 0.022(3) 0.003(3) 0.008(3) 0.005(3)
C(A4 0.029(3) 0.016(3) 0.037(4) -0.005(3) 0.010(3) 0.003(3)
C(A5 0.021(3) 0.019(3) 0.030(4) 0.004(3) 0.008(3) -0.005(2)
C(A6 0.032(4) 0.022(3) 0.021(4) -0.001(3) 0.010(3) -0.001(3)
C(A7 0.041(4) 0.018(3) 0.016(3) 0.003(3) 0.009(3) 0.006(3)
C(A8 0.028(3) 0.016(3) 0.030(4) 0.000(3) 0.015(3) -0.001(3)
C(B1 0.020(3) 0.032(4) 0.037(5) 0.000(3) 0.002(3) -0.004(3)
C(B2 0.024(4) 0.033(4) 0.041(5) -0.002(4) -0.001(4) 0.000(3)
C(B3 0.035(4) 0.023(3) 0.029(4) -0.006(3) 0.007(3) 0.006(3)
C(B4 0.031(4) 0.026(3) 0.036(5) -0.008(3) 0.015(3) 0.005(3)
C(B5 0.022(3) 0.030(4) 0.032(4) -0.001(3) 0.005(3) 0.004(3)
C(B6 0.033(4) 0.030(4) 0.030(4) -0.003(3) 0.007(3) 0.001(3)
C(B7 0.045(4) 0.022(3) 0.025(4) 0.001(3) 0.011(3) 0.010(3)
C(B8 0.034(4) 0.026(3) 0.025(4) -0.003(3) 0.012(3) 0.006(3)
C(M1 0.025(3) 0.020(3) 0.024(4) -0.003(3) 0.010(3) -0.004(3)
C(M2 0.024(3) 0.023(3) 0.027(4) 0.001(3) 0.011(3) -0.003(3)
C(M3 0.042(4) 0.018(3) 0.024(4) 0.004(3) 0.007(3) -0.001(3)
C(M4 0.026(3) 0.016(3) 0.045(5) 0.004(3) 0.006(3) -0.001(3)
C1 0.020(3) 0.033(4) 0.026(4) 0.000(3) 0.008(3) -0.003(3)
C2 0.060(6) 0.039(4) 0.030(5) 0.000(4) 0.009(4) -0.007(4)
C3 0.057(6) 0.068(7) 0.022(4) -0.006(4) 0.015(4) -0.003(5)
C4 0.046(5) 0.048(5) 0.038(5) -0.019(4) -0.003(4) -0.001(4)
C5 0.029(4) 0.031(4) 0.059(6) -0.004(4) 0.000(4) -0.002(3)
C6 0.023(3) 0.026(3) 0.037(4) -0.006(3) 0.004(3) 0.002(3)
C7 0.028(4) 0.022(3) 0.032(4) -0.005(3) 0.009(3) 0.004(3)
C8 0.038(4) 0.022(3) 0.045(5) 0.009(3) 0.019(4) 0.003(3)
C9 0.043(5) 0.033(4) 0.039(5) 0.017(4) 0.008(4) 0.011(4)
C10 0.033(5) 0.029(4) 0.068(7) 0.007(4) 0.012(5) 0.013(3)
C11 0.029(4) 0.038(4) 0.046(5) 0.011(4) 0.007(4) 0.005(3)
C12 0.028(3) 0.024(3) 0.037(5) 0.003(3) 0.011(3) 0.004(3)
C13 0.046(4) 0.027(4) 0.025(4) 0.001(3) 0.008(3) 0.006(3)
C14 0.050(5) 0.044(5) 0.021(4) 0.008(4) 0.013(4) 0.012(4)
C15 0.074(7) 0.066(7) 0.023(5) -0.002(5) 0.000(5) 0.022(6)
C16 0.063(6) 0.056(6) 0.029(5) -0.013(5) -0.007(5) 0.016(5)
C17 0.070(7) 0.046(5) 0.055(7) -0.019(5) -0.014(6) 0.000(5)
C18 0.048(5) 0.044(5) 0.032(5) -0.009(4) 0.004(4) 0.007(4)
C19 0.037(4) 0.020(3) 0.036(5) -0.003(3) 0.007(4) 0.004(3)
C20 0.026(4) 0.029(4) 0.041(5) 0.008(3) 0.016(3) -0.002(3)
C21 0.027(4) 0.041(4) 0.054(6) 0.006(4) 0.016(4) 0.004(3)
C22 0.042(5) 0.038(5) 0.067(7) 0.000(5) 0.023(5) 0.016(4)
C23 0.065(6) 0.029(4) 0.076(8) 0.013(5) 0.024(6) 0.026(4)
C24 0.037(4) 0.028(4) 0.047(5) 0.009(4) 0.022(4) 0.013(3)
C81 0.074(11) 0.118(15) 0.29(4) -0.075(19) 0.074(15) -0.020(11)
C82 0.085(9) 0.108(12) 0.077(11) -0.021(9) 0.028(8) -0.027(8)
C83 0.082(8) 0.082(9) 0.083(10) -0.005(8) 0.036(8) -0.001(7)
C84 0.079(13) 0.052(12) 0.082(18) -0.008(11) 0.014(13) -0.007(9)
C85 0.105(15) 0.12(3) 0.041(13) 0.005(12) 0.022(10) -0.037(18)
C86 0.101(17) 0.17(4) 0.046(15) 0.00(2) 0.042(13) 0.05(2)
C87 0.094(18) 0.16(4) 0.08(2) 0.02(3) 0.037(16) -0.04(3)
C88 0.067(14) 0.048(13) 0.14(3) -0.006(15) 0.018(18) 0.022(11)
C89 0.06(2) 0.16(4) 0.15(4) 0.04(3) 0.02(2) -0.03(2)
C90 0.101(13) 0.136(13) 0.130(18) 0.064(10) 0.034(13) 0.033(12)
C91 0.20(2) 0.140(13) 0.085(14) 0.052(10) 0.013(13) 0.059(15)
C92 0.086(10) 0.114(11) 0.148(18) 0.034(10) -0.056(11) 0.015(8)
C93 0.140(16) 0.144(16) 0.113(18) -0.003(13) -0.020(13) 0.009(11)
C94 0.093(13) 0.23(3) 0.18(3) -0.077(19) -0.072(15) 0.033(13)
C95 0.096(14) 0.26(4) 0.22(3) -0.01(3) -0.036(14) 0.094(19)
Cl10 0.087(2) 0.0627(18) 0.111(3) -0.002(2) -0.025(2) -0.0042(17)
Cl11 0.076(2) 0.108(3) 0.083(3) 0.009(2) 0.021(2) -0.028(2)
C100 0.082(9) 0.060(8) 0.130(16) -0.015(9) -0.022(10) 0.009(7)
Cl20 0.0752(16) 0.0285(9) 0.0318(11) -0.0033(9) 0.0116(11) -0.0214(10)
O(1 0.070(4) 0.024(3) 0.031(3) -0.003(2) 0.022(3) -0.011(3)
O(2 0.124(14) 0.044(8) 0.041(6) -0.003(6) 0.027(8) -0.046(8)
O(3 0.132(12) 0.090(11) 0.038(6) 0.005(7) -0.019(8) -0.079(11)
O(4 0.118(10) 0.049(7) 0.127(15) 0.010(9) 0.038(9) 0.043(8)
O(5 0.170(16) 0.026(9) 0.058(9) -0.014(8) 0.056(10) -0.042(13)
O(6 0.044(8) 0.17(3) 0.13(2) 0.047(18) 0.000(10) -0.040(10)
O(7 0.124(17) 0.037(11) 0.035(7) 0.009(8) -0.010(8) -0.039(11)

loop_
_atom_type_symbol
_atom_type_description
_atom_type_scat_dispersion_real
_atom_type_scat_dispersion_imag
_atom_type_scat_source
C C 0.0033 0.0016 'International Tables Vol C Tables 4.2.6.8 and 6.1.1.4'
H H 0.0000 0.0000 'International Tables Vol C Tables 4.2.6.8 and 6.1.1.4'
N N 0.0061 0.0033 'International Tables Vol C Tables 4.2.6.8 and 6.1.1.4'
O O 0.0106 0.0060 'International Tables Vol C Tables 4.2.6.8 and 6.1.1.4'
Cl Cl 0.1484 0.1585 'International Tables Vol C Tables 4.2.6.8 and 6.1.1.4'
Zn Zn 0.2839 1.4301 'International Tables Vol C Tables 4.2.6.8 and 6.1.1.4'

loop_
_geom_angle_atom_site_label_1
_geom_angle_atom_site_label_2
_geom_angle_atom_site_label_3
_geom_angle
_geom_angle_site_symmetry_1
_geom_angle_site_symmetry_3
_geom_angle_publ_flag
N4 Zn1 N3 88.8(3) . . ?
N4 Zn1 N2 161.2(3) . . ?
N3 Zn1 N2 89.4(2) . . ?
N4 Zn1 O(1 104.9(2) . . ?
N3 Zn1 O(1 101.8(3) . . ?
N2 Zn1 O(1 93.8(2) . . ?
N4 Zn1 N1 87.9(2) . . ?
N3 Zn1 N1 161.2(2) . . ?
N2 Zn1 N1 87.8(2) . . ?
O(1 Zn1 N1 96.9(3) . . ?
C(A1 N1 C(A2 106.8(6) . . ?
C(A1 N1 Zn1 126.0(5) . . ?
C(A2 N1 Zn1 126.7(5) . . ?
C(A4 N2 C(A3 106.1(6) . . ?
C(A4 N2 Zn1 125.7(5) . . ?
C(A3 N2 Zn1 127.8(5) . . ?
C(A5 N3 C(A6 106.8(6) . . ?
C(A5 N3 Zn1 126.2(5) . . ?
C(A6 N3 Zn1 126.7(5) . . ?
C(A7 N4 C(A8 105.3(6) . . ?
C(A7 N4 Zn1 126.2(5) . . ?
C(A8 N4 Zn1 127.2(5) . . ?
N1 C(A1 C(M4 125.1(7) . . ?
N1 C(A1 C(B1 109.7(7) . . ?
C(M4 C(A1 C(B1 125.0(7) . . ?
N1 C(A2 C(M1 125.4(6) . . ?
N1 C(A2 C(B2 109.1(7) . . ?
C(M1 C(A2 C(B2 125.4(7) . . ?
N2 C(A3 C(M1 125.2(7) . . ?
N2 C(A3 C(B3 110.2(6) . . ?
C(M1 C(A3 C(B3 124.6(7) . . ?
N2 C(A4 C(M2 125.1(7) . . ?
N2 C(A4 C(B4 110.1(7) . . ?
C(M2 C(A4 C(B4 124.8(7) . . ?
N3 C(A5 C(M2 125.0(6) . . ?
N3 C(A5 C(B5 111.2(7) . . ?
C(M2 C(A5 C(B5 123.7(7) . . ?
N3 C(A6 C(M3 124.9(7) . . ?
N3 C(A6 C(B6 109.5(7) . . ?
C(M3 C(A6 C(B6 125.6(7) . . ?
N4 C(A7 C(M3 124.7(7) . . ?
N4 C(A7 C(B7 110.6(7) . . ?
C(M3 C(A7 C(B7 124.6(7) . . ?
N4 C(A8 C(M4 125.3(7) . . ?
N4 C(A8 C(B8 110.3(6) . . ?
C(M4 C(A8 C(B8 124.4(7) . . ?
C(B2 C(B1 C(A1 106.4(7) . . ?
C(B1 C(B2 C(A2 107.9(7) . . ?
C(B4 C(B3 C(A3 106.8(7) . . ?
C(B3 C(B4 C(A4 106.5(7) . . ?
C(B6 C(B5 C(A5 105.7(6) . . ?
C(B5 C(B6 C(A6 106.8(7) . . ?
C(B8 C(B7 C(A7 107.4(7) . . ?
C(B7 C(B8 C(A8 106.4(7) . . ?
C(A2 C(M1 C(A3 125.8(7) . . ?
C(A2 C(M1 C1 117.4(6) . . ?
C(A3 C(M1 C1 116.8(6) . . ?
C(A4 C(M2 C(A5 126.4(7) . . ?
C(A4 C(M2 C7 116.8(7) . . ?
C(A5 C(M2 C7 116.7(6) . . ?
C(A6 C(M3 C(A7 126.3(7) . . ?
C(A6 C(M3 C13 118.3(7) . . ?
C(A7 C(M3 C13 115.3(7) . . ?
C(A8 C(M4 C(A1 125.7(7) . . ?
C(A8 C(M4 C19 117.6(7) . . ?
C(A1 C(M4 C19 116.6(7) . . ?
C6 C1 C2 116.6(7) . . ?
C6 C1 C(M1 121.2(7) . . ?
C2 C1 C(M1 122.2(7) . . ?
C3 C2 C1 120.7(9) . . ?
C3 C2 Cl1 121.3(8) . . ?
C1 C2 Cl1 118.0(7) . . ?
C4 C3 C2 119.5(9) . . ?
C5 C4 C3 122.0(8) . . ?
C4 C5 C6 118.6(9) . . ?
C5 C6 C1 122.6(9) . . ?
C5 C6 Cl2 119.7(7) . . ?
C1 C6 Cl2 117.7(6) . . ?
C8 C7 C12 117.8(7) . . ?
C8 C7 C(M2 120.9(7) . . ?
C12 C7 C(M2 121.2(7) . . ?
C9 C8 C7 121.3(8) . . ?
C9 C8 Cl3 119.9(6) . . ?
C7 C8 Cl3 118.8(6) . . ?
C10 C9 C8 119.1(7) . . ?
C11 C10 C9 120.3(8) . . ?
C12 C11 C10 120.2(9) . . ?
C11 C12 C7 121.1(7) . . ?
C11 C12 Cl6 121.1(7) . . ?
C7 C12 Cl6 117.8(6) . . ?
C14 C13 C18 117.1(8) . . ?
C14 C13 C(M3 121.4(8) . . ?
C18 C13 C(M3 121.4(8) . . ?
C13 C14 C15 121.2(10) . . ?
C13 C14 Cl4 119.6(7) . . ?
C15 C14 Cl4 119.3(8) . . ?
C16 C15 C14 120.1(11) . . ?
C17 C16 C15 120.7(9) . . ?
C16 C17 C18 119.0(11) . . ?
C17 C18 C13 121.9(11) . . ?
C17 C18 Cl5 118.9(9) . . ?
C13 C18 Cl5 119.2(7) . . ?
C20 C19 C24 118.0(8) . . ?
C20 C19 C(M4 121.9(7) . . ?
C24 C19 C(M4 120.2(8) . . ?
C21 C20 C19 122.6(8) . . ?
C21 C20 Cl7 118.6(7) . . ?
C19 C20 Cl7 118.7(6) . . ?
C20 C21 C22 119.3(9) . . ?
C21 C22 C23 119.1(8) . . ?
C24 C23 C22 121.0(9) . . ?
C23 C24 C19 119.9(9) . . ?
C23 C24 Cl8 120.8(7) . . ?
C19 C24 Cl8 119.3(6) . . ?
C81 C82 C83 119.7(12) . . ?
C84 C83 C85 42.0(16) . . ?
C84 C83 C82 118.3(13) . . ?
C85 C83 C82 118.9(13) . . ?
C88 C84 C83 118.3(14) . . ?
C86 C85 C83 121.2(15) . . ?
C85 C86 C87 122.1(16) . . ?
C89 C88 C84 119.2(17) . . ?
C90 C91 C92 111.7(16) . . ?
C91 C92 C93 107.6(14) . . ?
C94 C93 C92 111.6(12) . . ?
C93 C94 C95 108.6(14) . . ?
Cl11 C100 Cl10 112.9(8) . . ?
O(3 Cl20 O(7 129.2(12) . . ?
O(3 Cl20 O(5 48.5(12) . . ?
O(7 Cl20 O(5 117.2(10) . . ?
O(3 Cl20 O(2 119.2(8) . . ?
O(7 Cl20 O(2 26.7(14) . . ?
O(5 Cl20 O(2 133.5(10) . . ?
O(3 Cl20 O(1 117.0(6) . . ?
O(7 Cl20 O(1 112.9(9) . . ?
O(5 Cl20 O(1 112.9(7) . . ?
O(2 Cl20 O(1 111.2(7) . . ?
O(3 Cl20 O(6 56.4(12) . . ?
O(7 Cl20 O(6 107.0(10) . . ?
O(5 Cl20 O(6 104.9(10) . . ?
O(2 Cl20 O(6 81.4(13) . . ?
O(1 Cl20 O(6 99.8(9) . . ?
O(3 Cl20 O(4 105.3(9) . . ?
O(7 Cl20 O(4 75.9(14) . . ?
O(5 Cl20 O(4 57.6(13) . . ?
O(2 Cl20 O(4 102.5(8) . . ?
O(1 Cl20 O(4 97.7(6) . . ?
O(6 Cl20 O(4 159.2(11) . . ?
Cl20 O(1 Zn1 129.2(4) . . ?

loop_
_geom_bond_atom_site_label_1
_geom_bond_atom_site_label_2
_geom_bond_distance
_geom_bond_site_symmetry_2
_geom_bond_publ_flag
Zn1 N4 2.067(7) . ?
Zn1 N3 2.071(6) . ?
Zn1 N2 2.085(6) . ?
Zn1 O(1 2.090(6) . ?
Zn1 N1 2.107(6) . ?
Cl1 C2 1.717(10) . ?
Cl2 C6 1.745(10) . ?
Cl3 C8 1.741(9) . ?
Cl4 C14 1.737(10) . ?
Cl5 C18 1.750(11) . ?
Cl6 C12 1.750(8) . ?
Cl7 C20 1.745(8) . ?
Cl8 C24 1.723(10) . ?
N1 C(A1 1.379(10) . ?
N1 C(A2 1.384(10) . ?
N2 C(A4 1.366(9) . ?
N2 C(A3 1.368(9) . ?
N3 C(A5 1.353(9) . ?
N3 C(A6 1.387(10) . ?
N4 C(A7 1.375(10) . ?
N4 C(A8 1.385(9) . ?
C(A1 C(M4 1.423(12) . ?
C(A1 C(B1 1.454(10) . ?
C(A2 C(M1 1.404(10) . ?
C(A2 C(B2 1.444(10) . ?
C(A3 C(M1 1.420(10) . ?
C(A3 C(B3 1.459(10) . ?
C(A4 C(M2 1.397(11) . ?
C(A4 C(B4 1.465(11) . ?
C(A5 C(M2 1.436(11) . ?
C(A5 C(B5 1.452(10) . ?
C(A6 C(M3 1.394(11) . ?
C(A6 C(B6 1.451(11) . ?
C(A7 C(M3 1.421(11) . ?
C(A7 C(B7 1.447(11) . ?
C(A8 C(M4 1.396(11) . ?
C(A8 C(B8 1.460(11) . ?
C(B1 C(B2 1.365(13) . ?
C(B3 C(B4 1.347(11) . ?
C(B5 C(B6 1.389(12) . ?
C(B7 C(B8 1.348(11) . ?
C(M1 C1 1.493(10) . ?
C(M2 C7 1.516(10) . ?
C(M3 C13 1.507(11) . ?
C(M4 C19 1.509(11) . ?
C1 C6 1.413(11) . ?
C1 C2 1.419(13) . ?
C2 C3 1.403(13) . ?
C3 C4 1.384(15) . ?
C4 C5 1.368(16) . ?
C5 C6 1.394(12) . ?
C7 C8 1.403(10) . ?
C7 C12 1.405(12) . ?
C8 C9 1.396(11) . ?
C9 C10 1.392(14) . ?
C10 C11 1.385(12) . ?
C11 C12 1.378(11) . ?
C13 C14 1.388(13) . ?
C13 C18 1.409(13) . ?
C14 C15 1.402(13) . ?
C15 C16 1.376(17) . ?
C16 C17 1.376(18) . ?
C17 C18 1.400(14) . ?
C19 C20 1.395(12) . ?
C19 C24 1.409(11) . ?
C20 C21 1.382(11) . ?
C21 C22 1.388(14) . ?
C22 C23 1.412(16) . ?
C23 C24 1.385(12) . ?
C81 C82 1.480(14) . ?
C82 C83 1.513(13) . ?
C83 C84 1.511(15) . ?
C83 C85 1.511(16) . ?
C84 C88 1.504(16) . ?
C85 C86 1.486(16) . ?
C86 C87 1.489(17) . ?
C88 C89 1.497(18) . ?
C90 C91 1.535(18) . ?
C91 C92 1.543(19) . ?
C92 C93 1.558(17) . ?
C93 C94 1.531(17) . ?
C94 C95 1.56(2) . ?
Cl10 C100 1.764(17) . ?
Cl11 C100 1.728(15) . ?
Cl20 O(3 1.335(9) . ?
Cl20 O(7 1.363(11) . ?
Cl20 O(5 1.381(12) . ?
Cl20 O(2 1.388(9) . ?
Cl20 O(1 1.446(6) . ?
Cl20 O(6 1.494(12) . ?
Cl20 O(4 1.535(10) . ?
